data_4336416
loop_
_publ_author_name
'Wei Yi'
'Haiyan Ma'

_publ_contact_author_address
;
        Laboratory of Organometallic Chemistry
        East China University of Science and Technology
        130 Meilong Road, P.O.Box 310#
        200237,Shanghai
        P. R. China
;
_publ_contact_author_email haiyanma@ecust.edu.cn
_publ_contact_author_fax '0086 21 64253519'
_publ_contact_author_name 'Haiyan Ma'
_publ_contact_author_phone '0086 21 64253519'
_publ_section_title
;
 Magnesium and Calcium Complexes Containing Biphenyl-Based Tridentate
 Iminophenolate Ligands for Ring-Opening Polymerization of rac-Lactide
;
_journal_name_full 'Inorganic Chemistry'
_journal_page_first 11821
_journal_page_last 11835
_journal_paper_doi 10.1021/ic4012668
_journal_volume 52
_journal_year 2013
_chemical_formula_sum 'C60.5 H65 Ca N2 O4'
_chemical_formula_weight 924.23
_chemical_name_systematic
; 
 ? 
;
_space_group_IT_number 2
_symmetry_cell_setting triclinic
_symmetry_space_group_name_Hall '-P 1'
_symmetry_space_group_name_H-M 'P -1'
_atom_sites_solution_hydrogens geom
_atom_sites_solution_primary direct
_atom_sites_solution_secondary difmap
_audit_creation_method SHELXL-97
_cell_angle_alpha 112.018(5)
_cell_angle_beta 96.288(6)
_cell_angle_gamma 107.016(5)
_cell_formula_units_Z 2
_cell_length_a 13.118(4)
_cell_length_b 13.922(5)
_cell_length_c 17.106(5)
_cell_measurement_reflns_used 647
_cell_measurement_temperature 293(2)
_cell_measurement_theta_max 19.533
_cell_measurement_theta_min 2.460
_cell_volume 2683.4(15)
_computing_cell_refinement 'Bruker SMART'
_computing_data_collection 'Bruker SMART'
_computing_data_reduction 'Bruker SHELXTL'
_computing_molecular_graphics 'Bruker SHELXTL'
_computing_publication_material 'Bruker SHELXTL'
_computing_structure_refinement 'SHELXL-97 (Sheldrick, 1997)'
_computing_structure_solution 'SHELXS-97 (Sheldrick, 1990)'
_diffrn_ambient_temperature 293(2)
_diffrn_measured_fraction_theta_full 0.984
_diffrn_measured_fraction_theta_max 0.984
_diffrn_measurement_device_type 'CCD area detector'
_diffrn_measurement_method 'phi and omega scans'
_diffrn_radiation_monochromator graphite
_diffrn_radiation_source 'fine-focus sealed tube'
_diffrn_radiation_type MoK\a
_diffrn_radiation_wavelength 0.71073
_diffrn_reflns_av_R_equivalents 0.0775
_diffrn_reflns_av_sigmaI/netI 0.1794
_diffrn_reflns_limit_h_max 11
_diffrn_reflns_limit_h_min -15
_diffrn_reflns_limit_k_max 16
_diffrn_reflns_limit_k_min -16
_diffrn_reflns_limit_l_max 18
_diffrn_reflns_limit_l_min -20
_diffrn_reflns_number 11270
_diffrn_reflns_theta_full 25.01
_diffrn_reflns_theta_max 25.01
_diffrn_reflns_theta_min 1.33
_diffrn_standards_decay_% 3.90
_exptl_absorpt_coefficient_mu 0.164
_exptl_absorpt_correction_T_max 0.9902
_exptl_absorpt_correction_T_min 0.9743
_exptl_absorpt_correction_type multi-scan
_exptl_absorpt_process_details sadabs
_exptl_crystal_colour blue
_exptl_crystal_density_diffrn 1.144
_exptl_crystal_description block
_exptl_crystal_F_000 988
_exptl_crystal_size_max 0.16
_exptl_crystal_size_mid 0.12
_exptl_crystal_size_min 0.06
_refine_diff_density_max 0.789
_refine_diff_density_min -0.413
_refine_diff_density_rms 0.074
_refine_ls_extinction_method none
_refine_ls_goodness_of_fit_ref 0.850
_refine_ls_hydrogen_treatment constr
_refine_ls_matrix_type full
_refine_ls_number_parameters 557
_refine_ls_number_reflns 9311
_refine_ls_number_restraints 15
_refine_ls_restrained_S_all 0.857
_refine_ls_R_factor_all 0.2089
_refine_ls_R_factor_gt 0.0918
_refine_ls_shift/su_max 0.002
_refine_ls_shift/su_mean 0.000
_refine_ls_structure_factor_coef Fsqd
_refine_ls_weighting_details 'calc w=1/[\s^2^(Fo^2^)+(0.1457P)^2^+0.0000P] where P=(Fo^2^+2Fc^2^)/3'
_refine_ls_weighting_scheme calc
_refine_ls_wR_factor_gt 0.2405
_refine_ls_wR_factor_ref 0.2983
_reflns_number_gt 3049
_reflns_number_total 9311
_reflns_threshold_expression >2sigma(I)
_cod_data_source_file ic4012668_si_002_1.cif
_cod_data_source_block a10322c
_cod_original_cell_volume 2683.5(15)
_cod_original_formula_sum 'C60.50 H65 Ca N2 O4'
_cod_database_code 4336416

loop_
_symmetry_equiv_pos_as_xyz
'x, y, z'
'-x, -y, -z'

loop_
_atom_site_label
_atom_site_type_symbol
_atom_site_fract_x
_atom_site_fract_y
_atom_site_fract_z
_atom_site_U_iso_or_equiv
_atom_site_adp_type
_atom_site_occupancy
_atom_site_symmetry_multiplicity
_atom_site_calc_flag
_atom_site_refinement_flags
Ca1 Ca 0.05488(11) 0.90168(11) 0.21915(9) 0.0564(4) Uani 1 1 d .
N1 N -0.0814(4) 0.7317(4) 0.2131(3) 0.0579(14) Uani 1 1 d .
N2 N -0.0102(4) 1.0581(4) 0.2401(3) 0.0556(13) Uani 1 1 d .
O1 O 0.1518(3) 0.8132(3) 0.2561(3) 0.0620(12) Uani 1 1 d .
O2 O -0.0536(4) 0.8110(4) 0.0710(3) 0.0708(13) Uani 1 1 d .
O3 O 0.1716(3) 1.0118(3) 0.1798(3) 0.0659(12) Uani 1 1 d .
O4 O 0.0681(4) 1.0072(4) 0.3805(3) 0.0736(14) Uani 1 1 d .
C1 C 0.1445(5) 0.7446(5) 0.2904(4) 0.0566(17) Uani 1 1 d .
C2 C 0.2432(5) 0.7410(5) 0.3353(4) 0.0549(16) Uani 1 1 d .
C3 C 0.2302(6) 0.6679(6) 0.3741(4) 0.0656(19) Uani 1 1 d .
H3 H 0.2935 0.6661 0.4029 0.079 Uiso 1 1 calc R
C4 C 0.1299(6) 0.5977(6) 0.3728(5) 0.069(2) Uani 1 1 d .
C5 C 0.0361(6) 0.5977(5) 0.3265(4) 0.0621(18) Uani 1 1 d .
H5 H -0.0322 0.5470 0.3202 0.075 Uiso 1 1 calc R
C6 C 0.0426(5) 0.6724(5) 0.2894(4) 0.0547(16) Uani 1 1 d .
C7 C -0.0621(5) 0.6681(5) 0.2473(4) 0.0590(18) Uani 1 1 d .
H7 H -0.1239 0.6119 0.2445 0.071 Uiso 1 1 calc R
C8 C 0.1229(7) 0.5216(7) 0.4181(6) 0.104(3) Uani 1 1 d .
H8A H 0.1619 0.4731 0.3946 0.156 Uiso 1 1 calc R
H8B H 0.0472 0.4781 0.4090 0.156 Uiso 1 1 calc R
H8C H 0.1553 0.5655 0.4793 0.156 Uiso 1 1 calc R
C9 C 0.3559(5) 0.8144(5) 0.3375(5) 0.0653(19) Uani 1 1 d .
C10 C 0.3729(7) 0.9383(6) 0.3863(6) 0.102(3) Uani 1 1 d .
H10A H 0.3225 0.9563 0.3541 0.153 Uiso 1 1 calc R
H10B H 0.4470 0.9832 0.3922 0.153 Uiso 1 1 calc R
H10C H 0.3596 0.9527 0.4429 0.153 Uiso 1 1 calc R
C11 C 0.3695(6) 0.7890(6) 0.2442(5) 0.082(2) Uani 1 1 d .
H11A H 0.3671 0.7140 0.2162 0.123 Uiso 1 1 calc R
H11B H 0.4389 0.8395 0.2464 0.123 Uiso 1 1 calc R
H11C H 0.3110 0.7977 0.2118 0.123 Uiso 1 1 calc R
C12 C 0.4494(6) 0.7970(7) 0.3869(6) 0.095(3) Uani 1 1 d .
H12A H 0.4464 0.8188 0.4466 0.142 Uiso 1 1 calc R
H12B H 0.5190 0.8413 0.3839 0.142 Uiso 1 1 calc R
H12C H 0.4409 0.7200 0.3608 0.142 Uiso 1 1 calc R
C13 C -0.1953(5) 0.7048(5) 0.1761(5) 0.0632(18) Uani 1 1 d .
C14 C -0.2634(6) 0.7306(7) 0.2313(6) 0.087(2) Uani 1 1 d .
H14 H -0.2363 0.7621 0.2914 0.104 Uiso 1 1 calc R
C15 C -0.3735(6) 0.7083(7) 0.1950(7) 0.090(3) Uani 1 1 d .
H15 H -0.4201 0.7248 0.2311 0.108 Uiso 1 1 calc R
C16 C -0.4114(7) 0.6635(8) 0.1088(7) 0.106(3) Uani 1 1 d .
H16 H -0.4839 0.6515 0.0856 0.128 Uiso 1 1 calc R
C17 C -0.3460(6) 0.6347(6) 0.0536(6) 0.089(2) Uani 1 1 d .
H17 H -0.3754 0.6005 -0.0062 0.107 Uiso 1 1 calc R
C18 C -0.2359(5) 0.6564(5) 0.0869(5) 0.0636(19) Uani 1 1 d .
C19 C -0.1655(6) 0.6225(6) 0.0274(4) 0.0652(19) Uani 1 1 d .
C20 C -0.1872(6) 0.5099(6) -0.0253(5) 0.083(2) Uani 1 1 d .
H20 H -0.2465 0.4559 -0.0225 0.099 Uiso 1 1 calc R
C21 C -0.1233(8) 0.4775(8) -0.0808(5) 0.095(3) Uani 1 1 d .
H21 H -0.1389 0.4025 -0.1147 0.114 Uiso 1 1 calc R
C22 C -0.0347(8) 0.5579(8) -0.0860(6) 0.100(3) Uani 1 1 d .
H22 H 0.0099 0.5366 -0.1226 0.120 Uiso 1 1 calc R
C23 C -0.0135(7) 0.6680(7) -0.0371(5) 0.085(2) Uani 1 1 d .
H23 H 0.0441 0.7217 -0.0419 0.102 Uiso 1 1 calc R
C24 C -0.0777(6) 0.7003(6) 0.0198(5) 0.0667(19) Uani 1 1 d .
C25 C -0.0650(7) 0.8740(7) 0.0239(5) 0.101(3) Uani 1 1 d .
H25A H -0.0220 0.8636 -0.0185 0.151 Uiso 1 1 calc R
H25B H -0.0396 0.9513 0.0633 0.151 Uiso 1 1 calc R
H25C H -0.1409 0.8496 -0.0051 0.151 Uiso 1 1 calc R
C26 C 0.3519(7) 1.0696(6) 0.1037(6) 0.085(3) Uani 1 1 d .
C27 C 0.4089(8) 1.0420(8) 0.1727(7) 0.130(4) Uani 1 1 d .
H27A H 0.4712 1.1063 0.2121 0.195 Uiso 1 1 calc R
H27B H 0.4330 0.9818 0.1441 0.195 Uiso 1 1 calc R
H27C H 0.3577 1.0207 0.2046 0.195 Uiso 1 1 calc R
C28 C 0.2745(8) 0.9648(6) 0.0291(6) 0.113(3) Uani 1 1 d .
H28A H 0.2150 0.9295 0.0487 0.170 Uiso 1 1 calc R
H28B H 0.3131 0.9155 0.0067 0.170 Uiso 1 1 calc R
H28C H 0.2460 0.9821 -0.0160 0.170 Uiso 1 1 calc R
C29 C 0.4437(8) 1.1245(7) 0.0675(7) 0.145(5) Uani 1 1 d .
H29A H 0.4115 1.1378 0.0213 0.217 Uiso 1 1 calc R
H29B H 0.4832 1.0760 0.0457 0.217 Uiso 1 1 calc R
H29C H 0.4935 1.1938 0.1132 0.217 Uiso 1 1 calc R
C30 C 0.2938(5) 1.1478(5) 0.1467(4) 0.0577(17) Uani 1 1 d .
C31 C 0.3265(6) 1.2542(6) 0.1569(4) 0.067(2) Uani 1 1 d .
H31 H 0.3891 1.2798 0.1387 0.080 Uiso 1 1 calc R
C32 C 0.2738(6) 1.3300(6) 0.1927(4) 0.0660(19) Uani 1 1 d .
C33 C 0.1833(5) 1.2908(5) 0.2190(4) 0.0588(17) Uani 1 1 d .
H33 H 0.1460 1.3378 0.2427 0.071 Uiso 1 1 calc R
C34 C 0.1430(5) 1.1807(5) 0.2117(4) 0.0510(16) Uani 1 1 d .
C35 C 0.2017(5) 1.1102(5) 0.1794(4) 0.0538(16) Uani 1 1 d .
C36 C 0.3207(6) 1.4482(5) 0.2044(5) 0.083(2) Uani 1 1 d .
H36A H 0.2743 1.4872 0.2291 0.125 Uiso 1 1 calc R
H36B H 0.3247 1.4490 0.1490 0.125 Uiso 1 1 calc R
H36C H 0.3932 1.4839 0.2427 0.125 Uiso 1 1 calc R
C37 C 0.0460(5) 1.1510(5) 0.2410(4) 0.0562(17) Uani 1 1 d .
H37 H 0.0192 1.2079 0.2644 0.067 Uiso 1 1 calc R
C38 C -0.1016(6) 1.0570(6) 0.2798(5) 0.0638(19) Uani 1 1 d .
C39 C -0.2077(7) 0.9978(7) 0.2252(6) 0.090(2) Uani 1 1 d .
H39 H -0.2164 0.9572 0.1660 0.108 Uiso 1 1 calc R
C40 C -0.2987(8) 0.9981(9) 0.2566(9) 0.119(4) Uani 1 1 d .
H40 H -0.3691 0.9608 0.2199 0.142 Uiso 1 1 calc R
C41 C -0.2812(9) 1.0574(10) 0.3472(11) 0.130(5) Uani 1 1 d .
H41 H -0.3419 1.0589 0.3706 0.156 Uiso 1 1 calc R
C42 C -0.1797(9) 1.1119(8) 0.4011(6) 0.096(3) Uani 1 1 d .
H42 H -0.1721 1.1492 0.4606 0.116 Uiso 1 1 calc R
C43 C -0.0847(6) 1.1137(6) 0.3694(5) 0.068(2) Uani 1 1 d .
C44 C 0.0248(7) 1.1732(6) 0.4260(5) 0.0665(19) Uani 1 1 d .
C45 C 0.0607(10) 1.2848(8) 0.4804(6) 0.096(3) Uani 1 1 d .
H45 H 0.0135 1.3228 0.4786 0.115 Uiso 1 1 calc R
C46 C 0.1616(11) 1.3421(8) 0.5366(7) 0.120(4) Uani 1 1 d .
H46 H 0.1811 1.4165 0.5745 0.145 Uiso 1 1 calc R
C47 C 0.2346(9) 1.2886(10) 0.5370(6) 0.115(3) Uani 1 1 d .
H47 H 0.3055 1.3289 0.5727 0.138 Uiso 1 1 calc R
C48 C 0.2053(8) 1.1780(8) 0.4861(6) 0.098(3) Uani 1 1 d .
H48 H 0.2548 1.1423 0.4880 0.118 Uiso 1 1 calc R
C49 C 0.1020(7) 1.1203(6) 0.4323(5) 0.070(2) Uani 1 1 d .
C50 C 0.0792(9) 0.9439(7) 0.4287(5) 0.114(3) Uani 1 1 d .
H50A H 0.1426 0.9236 0.4211 0.171 Uiso 1 1 calc R
H50B H 0.0146 0.8779 0.4078 0.171 Uiso 1 1 calc R
H50C H 0.0877 0.9879 0.4894 0.171 Uiso 1 1 calc R
C51 C 0.4494(11) 0.5533(11) 0.4810(8) 0.181(5) Uiso 1 1 d D
H51A H 0.4073 0.5884 0.4636 0.217 Uiso 1 1 calc R
C52 C 0.4156(12) 0.4437(11) 0.4290(9) 0.183(5) Uiso 1 1 d D
H52A H 0.3564 0.4133 0.3809 0.220 Uiso 1 1 calc R
C53 C 0.4643(13) 0.3736(12) 0.4433(10) 0.213(6) Uiso 1 1 d D
C54 C 0.445(2) 0.2578(14) 0.3900(17) 0.277(18) Uiso 0.50 1 d PD
H54A H 0.3808 0.2274 0.3430 0.416 Uiso 0.50 1 calc PR
H54B H 0.4334 0.2171 0.4249 0.416 Uiso 0.50 1 calc PR
H54C H 0.5074 0.2522 0.3669 0.416 Uiso 0.50 1 calc PR
C55 C 0.3376(8) 0.6096(8) 0.7136(6) 0.173(5) Uiso 1 1 d GD
H55A H 0.3624 0.5978 0.6631 0.208 Uiso 1 1 calc R
C56 C 0.3720(7) 0.5703(7) 0.7706(7) 0.195(6) Uiso 1 1 d GD
H56A H 0.4200 0.5321 0.7586 0.234 Uiso 1 1 calc R
C57 C 0.3352(8) 0.5879(8) 0.8455(7) 0.224(7) Uiso 1 1 d GD
H57A H 0.3584 0.5614 0.8839 0.268 Uiso 1 1 calc R
C58 C 0.2640(8) 0.6446(8) 0.8633(6) 0.209(6) Uiso 1 1 d GD
H58A H 0.2393 0.6564 0.9137 0.251 Uiso 1 1 calc R
C59 C 0.2297(7) 0.6838(7) 0.8062(7) 0.190(5) Uiso 1 1 d GD
H59A H 0.1817 0.7221 0.8182 0.228 Uiso 1 1 calc R
C60 C 0.2664(8) 0.6663(7) 0.7314(6) 0.247(8) Uiso 1 1 d GD
C61 C 0.217(2) 0.705(2) 0.6734(14) 0.51(2) Uiso 1 1 d D
H61A H 0.1698 0.7419 0.7007 0.769 Uiso 1 1 calc R
H61B H 0.1740 0.6431 0.6194 0.769 Uiso 1 1 calc R
H61C H 0.2737 0.7566 0.6625 0.769 Uiso 1 1 calc R

loop_
_atom_site_aniso_label
_atom_site_aniso_U_11
_atom_site_aniso_U_22
_atom_site_aniso_U_33
_atom_site_aniso_U_23
_atom_site_aniso_U_13
_atom_site_aniso_U_12
Ca1 0.0475(8) 0.0612(8) 0.0711(9) 0.0364(7) 0.0177(7) 0.0224(7)
N1 0.045(3) 0.070(3) 0.069(4) 0.039(3) 0.015(3) 0.022(3)
N2 0.046(3) 0.073(4) 0.066(4) 0.037(3) 0.026(3) 0.031(3)
O1 0.047(2) 0.069(3) 0.091(3) 0.049(3) 0.026(2) 0.025(2)
O2 0.080(3) 0.064(3) 0.058(3) 0.025(3) 0.014(3) 0.015(3)
O3 0.054(3) 0.067(3) 0.092(3) 0.042(3) 0.031(3) 0.028(2)
O4 0.080(3) 0.080(3) 0.084(3) 0.049(3) 0.022(3) 0.040(3)
C1 0.055(4) 0.058(4) 0.065(5) 0.030(4) 0.019(4) 0.026(3)
C2 0.051(4) 0.060(4) 0.061(4) 0.025(4) 0.016(4) 0.031(3)
C3 0.063(5) 0.075(5) 0.073(5) 0.034(4) 0.022(4) 0.039(4)
C4 0.078(5) 0.079(5) 0.080(5) 0.050(4) 0.032(5) 0.043(4)
C5 0.071(5) 0.057(4) 0.067(5) 0.032(4) 0.026(4) 0.025(4)
C6 0.049(4) 0.059(4) 0.065(4) 0.033(4) 0.019(4) 0.021(3)
C7 0.050(4) 0.061(4) 0.066(5) 0.031(4) 0.022(4) 0.011(3)
C8 0.119(7) 0.110(6) 0.138(8) 0.080(6) 0.071(6) 0.068(6)
C9 0.048(4) 0.063(4) 0.080(5) 0.032(4) 0.004(4) 0.017(4)
C10 0.082(6) 0.079(5) 0.118(7) 0.017(5) 0.018(5) 0.028(5)
C11 0.053(4) 0.094(5) 0.112(7) 0.047(5) 0.038(5) 0.033(4)
C12 0.052(5) 0.104(6) 0.122(7) 0.044(5) 0.005(5) 0.031(5)
C13 0.040(4) 0.070(4) 0.081(5) 0.035(4) 0.014(4) 0.019(4)
C14 0.055(5) 0.106(6) 0.099(6) 0.041(5) 0.032(5) 0.028(5)
C15 0.051(5) 0.112(7) 0.133(8) 0.067(7) 0.040(6) 0.040(5)
C16 0.044(5) 0.145(9) 0.126(8) 0.061(7) 0.007(6) 0.031(6)
C17 0.051(5) 0.094(6) 0.094(6) 0.019(5) -0.003(5) 0.023(4)
C18 0.045(4) 0.068(4) 0.079(5) 0.035(4) 0.009(4) 0.019(4)
C19 0.054(4) 0.071(5) 0.065(5) 0.027(4) 0.002(4) 0.022(4)
C20 0.067(5) 0.074(5) 0.093(6) 0.034(5) 0.003(5) 0.015(4)
C21 0.106(7) 0.090(6) 0.085(6) 0.018(5) 0.023(6) 0.058(6)
C22 0.091(7) 0.114(7) 0.085(6) 0.025(6) 0.026(6) 0.045(6)
C23 0.077(6) 0.074(5) 0.084(6) 0.017(5) 0.030(5) 0.019(5)
C24 0.059(5) 0.065(5) 0.067(5) 0.025(4) 0.012(4) 0.017(4)
C25 0.124(8) 0.105(6) 0.078(6) 0.045(5) 0.005(5) 0.047(6)
C26 0.070(5) 0.066(5) 0.114(7) 0.026(5) 0.051(5) 0.022(4)
C27 0.091(7) 0.126(8) 0.199(11) 0.076(8) 0.048(8) 0.061(6)
C28 0.126(8) 0.075(5) 0.121(7) 0.017(6) 0.065(7) 0.032(6)
C29 0.141(9) 0.094(6) 0.227(12) 0.060(7) 0.141(9) 0.056(6)
C30 0.051(4) 0.056(4) 0.066(4) 0.027(4) 0.019(4) 0.017(3)
C31 0.057(4) 0.063(4) 0.068(5) 0.026(4) 0.022(4) 0.004(4)
C32 0.067(5) 0.061(4) 0.067(5) 0.028(4) 0.019(4) 0.018(4)
C33 0.060(4) 0.055(4) 0.054(4) 0.017(3) 0.013(4) 0.020(3)
C34 0.051(4) 0.053(4) 0.055(4) 0.028(3) 0.018(3) 0.020(3)
C35 0.047(4) 0.049(4) 0.059(4) 0.024(3) 0.012(3) 0.008(3)
C36 0.088(6) 0.069(5) 0.100(6) 0.046(5) 0.032(5) 0.025(4)
C37 0.054(4) 0.061(4) 0.069(5) 0.038(4) 0.026(4) 0.026(4)
C38 0.046(4) 0.071(4) 0.093(6) 0.050(4) 0.022(4) 0.026(4)
C39 0.075(6) 0.110(6) 0.115(7) 0.064(6) 0.038(6) 0.046(5)
C40 0.081(7) 0.158(10) 0.179(11) 0.112(10) 0.061(8) 0.064(7)
C41 0.067(7) 0.177(11) 0.236(15) 0.143(12) 0.092(10) 0.075(8)
C42 0.122(8) 0.131(7) 0.116(7) 0.087(6) 0.083(7) 0.092(7)
C43 0.076(5) 0.089(5) 0.084(6) 0.061(5) 0.049(5) 0.049(5)
C44 0.076(5) 0.068(5) 0.066(5) 0.035(4) 0.037(4) 0.026(4)
C45 0.136(9) 0.091(7) 0.087(7) 0.044(6) 0.052(7) 0.059(7)
C46 0.142(11) 0.086(7) 0.097(8) 0.012(6) 0.047(8) 0.021(8)
C47 0.104(8) 0.116(9) 0.083(7) 0.021(7) 0.018(6) 0.014(7)
C48 0.098(7) 0.096(7) 0.080(6) 0.026(6) 0.014(6) 0.026(6)
C49 0.087(6) 0.068(5) 0.061(5) 0.032(4) 0.027(5) 0.030(5)
C50 0.192(11) 0.126(7) 0.095(6) 0.072(6) 0.082(7) 0.105(7)

loop_
_atom_type_symbol
_atom_type_description
_atom_type_scat_dispersion_real
_atom_type_scat_dispersion_imag
_atom_type_scat_source
C C 0.0033 0.0016 'International Tables Vol C Tables 4.2.6.8 and 6.1.1.4'
H H 0.0000 0.0000 'International Tables Vol C Tables 4.2.6.8 and 6.1.1.4'
N N 0.0061 0.0033 'International Tables Vol C Tables 4.2.6.8 and 6.1.1.4'
O O 0.0106 0.0060 'International Tables Vol C Tables 4.2.6.8 and 6.1.1.4'
Ca Ca 0.2262 0.3064 'International Tables Vol C Tables 4.2.6.8 and 6.1.1.4'

loop_
_geom_angle_atom_site_label_1
_geom_angle_atom_site_label_2
_geom_angle_atom_site_label_3
_geom_angle
_geom_angle_site_symmetry_1
_geom_angle_site_symmetry_3
O3 Ca1 O1 102.85(16) . .
O3 Ca1 O2 87.24(16) . .
O1 Ca1 O2 115.90(17) . .
O3 Ca1 N1 160.37(18) . .
O1 Ca1 N1 74.41(17) . .
O2 Ca1 N1 77.01(17) . .
O3 Ca1 N2 74.86(17) . .
O1 Ca1 N2 155.99(17) . .
O2 Ca1 N2 88.02(17) . .
N1 Ca1 N2 115.61(18) . .
O3 Ca1 O4 108.20(16) . .
O1 Ca1 O4 87.94(16) . .
O2 Ca1 O4 148.50(17) . .
N1 Ca1 O4 91.23(17) . .
N2 Ca1 O4 70.69(16) . .
C7 N1 C13 115.2(5) . .
C7 N1 Ca1 126.3(4) . .
C13 N1 Ca1 118.2(4) . .
C37 N2 C38 116.2(5) . .
C37 N2 Ca1 125.2(4) . .
C38 N2 Ca1 115.7(4) . .
C1 O1 Ca1 140.1(4) . .
C24 O2 C25 114.3(5) . .
C24 O2 Ca1 122.0(4) . .
C25 O2 Ca1 120.6(4) . .
C35 O3 Ca1 143.3(4) . .
C49 O4 C50 113.5(6) . .
C49 O4 Ca1 130.5(4) . .
C50 O4 Ca1 112.2(4) . .
O1 C1 C6 122.6(6) . .
O1 C1 C2 120.4(6) . .
C6 C1 C2 116.9(6) . .
C3 C2 C1 117.9(6) . .
C3 C2 C9 122.1(6) . .
C1 C2 C9 120.0(6) . .
C4 C3 C2 124.7(7) . .
C4 C3 H3 117.7 . .
C2 C3 H3 117.7 . .
C3 C4 C5 117.2(6) . .
C3 C4 C8 121.3(7) . .
C5 C4 C8 121.4(7) . .
C4 C5 C6 121.1(6) . .
C4 C5 H5 119.4 . .
C6 C5 H5 119.4 . .
C5 C6 C1 121.9(6) . .
C5 C6 C7 115.6(6) . .
C1 C6 C7 122.4(6) . .
N1 C7 C6 129.1(6) . .
N1 C7 H7 115.5 . .
C6 C7 H7 115.5 . .
C4 C8 H8A 109.5 . .
C4 C8 H8B 109.5 . .
H8A C8 H8B 109.5 . .
C4 C8 H8C 109.5 . .
H8A C8 H8C 109.5 . .
H8B C8 H8C 109.5 . .
C2 C9 C10 110.8(6) . .
C2 C9 C12 111.8(6) . .
C10 C9 C12 105.8(6) . .
C2 C9 C11 110.4(6) . .
C10 C9 C11 109.8(6) . .
C12 C9 C11 108.1(6) . .
C9 C10 H10A 109.5 . .
C9 C10 H10B 109.5 . .
H10A C10 H10B 109.5 . .
C9 C10 H10C 109.5 . .
H10A C10 H10C 109.5 . .
H10B C10 H10C 109.5 . .
C9 C11 H11A 109.5 . .
C9 C11 H11B 109.5 . .
H11A C11 H11B 109.5 . .
C9 C11 H11C 109.5 . .
H11A C11 H11C 109.5 . .
H11B C11 H11C 109.5 . .
C9 C12 H12A 109.5 . .
C9 C12 H12B 109.5 . .
H12A C12 H12B 109.5 . .
C9 C12 H12C 109.5 . .
H12A C12 H12C 109.5 . .
H12B C12 H12C 109.5 . .
C18 C13 C14 120.6(7) . .
C18 C13 N1 120.2(6) . .
C14 C13 N1 119.1(7) . .
C13 C14 C15 119.0(8) . .
C13 C14 H14 120.5 . .
C15 C14 H14 120.5 . .
C16 C15 C14 120.0(8) . .
C16 C15 H15 120.0 . .
C14 C15 H15 120.0 . .
C15 C16 C17 121.6(8) . .
C15 C16 H16 119.2 . .
C17 C16 H16 119.2 . .
C16 C17 C18 120.3(8) . .
C16 C17 H17 119.9 . .
C18 C17 H17 119.9 . .
C13 C18 C17 118.5(7) . .
C13 C18 C19 120.9(6) . .
C17 C18 C19 120.5(7) . .
C24 C19 C20 117.2(7) . .
C24 C19 C18 121.6(6) . .
C20 C19 C18 121.1(7) . .
C21 C20 C19 121.7(8) . .
C21 C20 H20 119.1 . .
C19 C20 H20 119.1 . .
C20 C21 C22 119.6(8) . .
C20 C21 H21 120.2 . .
C22 C21 H21 120.2 . .
C23 C22 C21 119.8(8) . .
C23 C22 H22 120.1 . .
C21 C22 H22 120.1 . .
C22 C23 C24 120.3(8) . .
C22 C23 H23 119.9 . .
C24 C23 H23 119.9 . .
O2 C24 C19 118.7(7) . .
O2 C24 C23 120.0(6) . .
C19 C24 C23 121.3(7) . .
O2 C25 H25A 109.5 . .
O2 C25 H25B 109.5 . .
H25A C25 H25B 109.5 . .
O2 C25 H25C 109.5 . .
H25A C25 H25C 109.5 . .
H25B C25 H25C 109.5 . .
C28 C26 C30 112.1(7) . .
C28 C26 C29 107.1(7) . .
C30 C26 C29 111.5(6) . .
C28 C26 C27 110.1(7) . .
C30 C26 C27 109.3(7) . .
C29 C26 C27 106.6(8) . .
C26 C27 H27A 109.5 . .
C26 C27 H27B 109.5 . .
H27A C27 H27B 109.5 . .
C26 C27 H27C 109.5 . .
H27A C27 H27C 109.5 . .
H27B C27 H27C 109.5 . .
C26 C28 H28A 109.5 . .
C26 C28 H28B 109.5 . .
H28A C28 H28B 109.5 . .
C26 C28 H28C 109.5 . .
H28A C28 H28C 109.5 . .
H28B C28 H28C 109.5 . .
C26 C29 H29A 109.5 . .
C26 C29 H29B 109.5 . .
H29A C29 H29B 109.5 . .
C26 C29 H29C 109.5 . .
H29A C29 H29C 109.5 . .
H29B C29 H29C 109.5 . .
C31 C30 C35 117.3(6) . .
C31 C30 C26 122.6(6) . .
C35 C30 C26 120.1(6) . .
C30 C31 C32 125.7(6) . .
C30 C31 H31 117.2 . .
C32 C31 H31 117.2 . .
C33 C32 C31 115.9(6) . .
C33 C32 C36 123.1(7) . .
C31 C32 C36 120.9(6) . .
C32 C33 C34 122.6(6) . .
C32 C33 H33 118.7 . .
C34 C33 H33 118.7 . .
C35 C34 C33 119.2(6) . .
C35 C34 C37 124.7(5) . .
C33 C34 C37 116.1(6) . .
O3 C35 C34 120.0(5) . .
O3 C35 C30 121.0(6) . .
C34 C35 C30 119.0(6) . .
C32 C36 H36A 109.5 . .
C32 C36 H36B 109.5 . .
H36A C36 H36B 109.5 . .
C32 C36 H36C 109.5 . .
H36A C36 H36C 109.5 . .
H36B C36 H36C 109.5 . .
N2 C37 C34 130.0(6) . .
N2 C37 H37 115.0 . .
C34 C37 H37 115.0 . .
C43 C38 C39 121.1(7) . .
C43 C38 N2 121.1(6) . .
C39 C38 N2 117.8(7) . .
C40 C39 C38 121.6(9) . .
C40 C39 H39 119.2 . .
C38 C39 H39 119.2 . .
C39 C40 C41 117.0(10) . .
C39 C40 H40 121.5 . .
C41 C40 H40 121.5 . .
C42 C41 C40 122.2(10) . .
C42 C41 H41 118.9 . .
C40 C41 H41 118.9 . .
C41 C42 C43 121.4(9) . .
C41 C42 H42 119.3 . .
C43 C42 H42 119.3 . .
C38 C43 C42 116.5(8) . .
C38 C43 C44 121.2(6) . .
C42 C43 C44 122.2(8) . .
C45 C44 C49 115.2(8) . .
C45 C44 C43 121.9(8) . .
C49 C44 C43 122.9(7) . .
C46 C45 C44 123.3(10) . .
C46 C45 H45 118.4 . .
C44 C45 H45 118.4 . .
C45 C46 C47 119.2(10) . .
C45 C46 H46 120.4 . .
C47 C46 H46 120.4 . .
C48 C47 C46 121.3(10) . .
C48 C47 H47 119.3 . .
C46 C47 H47 119.3 . .
C47 C48 C49 118.9(10) . .
C47 C48 H48 120.6 . .
C49 C48 H48 120.6 . .
C48 C49 O4 120.8(8) . .
C48 C49 C44 122.0(8) . .
O4 C49 C44 117.2(7) . .
O4 C50 H50A 109.5 . .
O4 C50 H50B 109.5 . .
H50A C50 H50B 109.5 . .
O4 C50 H50C 109.5 . .
H50A C50 H50C 109.5 . .
H50B C50 H50C 109.5 . .
C52 C51 C53 133.5(14) . 2_666
C52 C51 H51A 113.2 . .
C53 C51 H51A 113.2 2_666 .
C51 C52 C53 123.6(14) . .
C51 C52 H52A 118.2 . .
C53 C52 H52A 118.2 . .
C52 C53 C51 102.9(13) . 2_666
C52 C53 C54 130.2(15) . .
C51 C53 C54 126.4(14) 2_666 .
C53 C54 H54A 109.5 . .
C53 C54 H54B 109.5 . .
H54A C54 H54B 109.5 . .
C53 C54 H54C 109.5 . .
H54A C54 H54C 109.5 . .
H54B C54 H54C 109.5 . .
C60 C55 C56 120.0 . .
C60 C55 H55A 120.0 . .
C56 C55 H55A 120.0 . .
C57 C56 C55 120.0 . .
C57 C56 H56A 120.0 . .
C55 C56 H56A 120.0 . .
C58 C57 C56 120.0 . .
C58 C57 H57A 120.0 . .
C56 C57 H57A 120.0 . .
C59 C58 C57 120.0 . .
C59 C58 H58A 120.0 . .
C57 C58 H58A 120.0 . .
C60 C59 C58 120.0 . .
C60 C59 H59A 120.0 . .
C58 C59 H59A 120.0 . .
C59 C60 C55 120.0 . .
C59 C60 C61 114.1(10) . .
C55 C60 C61 125.8(10) . .
C60 C61 H61A 109.5 . .
C60 C61 H61B 109.5 . .
H61A C61 H61B 109.5 . .
C60 C61 H61C 109.5 . .
H61A C61 H61C 109.5 . .
H61B C61 H61C 109.5 . .

loop_
_geom_bond_atom_site_label_1
_geom_bond_atom_site_label_2
_geom_bond_distance
_geom_bond_site_symmetry_2
Ca1 O3 2.184(4) .
Ca1 O1 2.203(5) .
Ca1 O2 2.408(5) .
Ca1 N1 2.471(5) .
Ca1 N2 2.483(5) .
Ca1 O4 2.552(5) .
N1 C7 1.294(7) .
N1 C13 1.436(8) .
N2 C37 1.282(7) .
N2 C38 1.440(8) .
O1 C1 1.284(7) .
O2 C24 1.373(7) .
O2 C25 1.422(8) .
O3 C35 1.313(7) .
O4 C49 1.385(8) .
O4 C50 1.439(8) .
C1 C6 1.412(8) .
C1 C2 1.455(8) .
C2 C3 1.391(8) .
C2 C9 1.519(9) .
C3 C4 1.383(9) .
C3 H3 0.9300 .
C4 C5 1.388(9) .
C4 C8 1.519(9) .
C5 C6 1.396(8) .
C5 H5 0.9300 .
C6 C7 1.454(9) .
C7 H7 0.9300 .
C8 H8A 0.9600 .
C8 H8B 0.9600 .
C8 H8C 0.9600 .
C9 C10 1.542(9) .
C9 C12 1.542(9) .
C9 C11 1.542(10) .
C10 H10A 0.9600 .
C10 H10B 0.9600 .
C10 H10C 0.9600 .
C11 H11A 0.9600 .
C11 H11B 0.9600 .
C11 H11C 0.9600 .
C12 H12A 0.9600 .
C12 H12B 0.9600 .
C12 H12C 0.9600 .
C13 C18 1.382(9) .
C13 C14 1.391(9) .
C14 C15 1.402(10) .
C14 H14 0.9300 .
C15 C16 1.334(11) .
C15 H15 0.9300 .
C16 C17 1.372(11) .
C16 H16 0.9300 .
C17 C18 1.392(9) .
C17 H17 0.9300 .
C18 C19 1.488(9) .
C19 C24 1.387(9) .
C19 C20 1.405(9) .
C20 C21 1.372(11) .
C20 H20 0.9300 .
C21 C22 1.396(11) .
C21 H21 0.9300 .
C22 C23 1.366(10) .
C22 H22 0.9300 .
C23 C24 1.389(9) .
C23 H23 0.9300 .
C25 H25A 0.9600 .
C25 H25B 0.9600 .
C25 H25C 0.9600 .
C26 C28 1.497(10) .
C26 C30 1.521(9) .
C26 C29 1.549(10) .
C26 C27 1.555(12) .
C27 H27A 0.9600 .
C27 H27B 0.9600 .
C27 H27C 0.9600 .
C28 H28A 0.9600 .
C28 H28B 0.9600 .
C28 H28C 0.9600 .
C29 H29A 0.9600 .
C29 H29B 0.9600 .
C29 H29C 0.9600 .
C30 C31 1.352(8) .
C30 C35 1.430(8) .
C31 C32 1.416(9) .
C31 H31 0.9300 .
C32 C33 1.353(8) .
C32 C36 1.503(9) .
C33 C34 1.418(8) .
C33 H33 0.9300 .
C34 C35 1.412(8) .
C34 C37 1.424(8) .
C36 H36A 0.9600 .
C36 H36B 0.9600 .
C36 H36C 0.9600 .
C37 H37 0.9300 .
C38 C43 1.393(9) .
C38 C39 1.399(10) .
C39 C40 1.361(11) .
C39 H39 0.9300 .
C40 C41 1.411(14) .
C40 H40 0.9300 .
C41 C42 1.347(13) .
C41 H41 0.9300 .
C42 C43 1.410(10) .
C42 H42 0.9300 .
C43 C44 1.444(10) .
C44 C45 1.376(10) .
C44 C49 1.433(10) .
C45 C46 1.356(13) .
C45 H45 0.9300 .
C46 C47 1.375(14) .
C46 H46 0.9300 .
C47 C48 1.361(12) .
C47 H47 0.9300 .
C48 C49 1.365(11) .
C48 H48 0.9300 .
C50 H50A 0.9600 .
C50 H50B 0.9600 .
C50 H50C 0.9600 .
C51 C52 1.348(8) .
C51 C53 1.418(9) 2_666
C51 H51A 0.9300 .
C52 C53 1.388(9) .
C52 H52A 0.9300 .
C53 C51 1.418(9) 2_666
C53 C54 1.450(14) .
C54 H54A 0.9600 .
C54 H54B 0.9600 .
C54 H54C 0.9600 .
C55 C60 1.379(5) .
C55 C56 1.379(5) .
C55 H55A 0.9300 .
C56 C57 1.379(5) .
C56 H56A 0.9300 .
C57 C58 1.379(5) .
C57 H57A 0.9300 .
C58 C59 1.379(5) .
C58 H58A 0.9300 .
C59 C60 1.379(5) .
C59 H59A 0.9300 .
C60 C61 1.475(13) .
C61 H61A 0.9600 .
C61 H61B 0.9600 .
C61 H61C 0.9600 .

loop_
_geom_torsion_atom_site_label_1
_geom_torsion_atom_site_label_2
_geom_torsion_atom_site_label_3
_geom_torsion_atom_site_label_4
_geom_torsion
_geom_torsion_site_symmetry_1
_geom_torsion_site_symmetry_4
O3 Ca1 N1 C7 100.5(7) . .
O1 Ca1 N1 C7 16.0(5) . .
O2 Ca1 N1 C7 137.9(5) . .
N2 Ca1 N1 C7 -140.7(5) . .
O4 Ca1 N1 C7 -71.6(5) . .
O3 Ca1 N1 C13 -86.2(7) . .
O1 Ca1 N1 C13 -170.7(5) . .
O2 Ca1 N1 C13 -48.8(5) . .
N2 Ca1 N1 C13 32.6(5) . .
O4 Ca1 N1 C13 101.7(5) . .
O3 Ca1 N2 C37 -14.4(5) . .
O1 Ca1 N2 C37 73.2(7) . .
O2 Ca1 N2 C37 -102.1(5) . .
N1 Ca1 N2 C37 -176.7(5) . .
O4 Ca1 N2 C37 101.5(5) . .
O3 Ca1 N2 C38 -174.7(5) . .
O1 Ca1 N2 C38 -87.0(6) . .
O2 Ca1 N2 C38 97.7(5) . .
N1 Ca1 N2 C38 23.1(5) . .
O4 Ca1 N2 C38 -58.7(5) . .
O3 Ca1 O1 C1 173.3(6) . .
O2 Ca1 O1 C1 -93.5(6) . .
N1 Ca1 O1 C1 -26.8(6) . .
N2 Ca1 O1 C1 91.7(7) . .
O4 Ca1 O1 C1 65.1(6) . .
O3 Ca1 O2 C24 119.8(5) . .
O1 Ca1 O2 C24 16.9(5) . .
N1 Ca1 O2 C24 -48.4(5) . .
N2 Ca1 O2 C24 -165.2(5) . .
O4 Ca1 O2 C24 -118.8(5) . .
O3 Ca1 O2 C25 -39.4(6) . .
O1 Ca1 O2 C25 -142.3(5) . .
N1 Ca1 O2 C25 152.4(6) . .
N2 Ca1 O2 C25 35.6(5) . .
O4 Ca1 O2 C25 82.0(6) . .
O1 Ca1 O3 C35 -145.8(7) . .
O2 Ca1 O3 C35 98.2(7) . .
N1 Ca1 O3 C35 134.6(7) . .
N2 Ca1 O3 C35 9.5(7) . .
O4 Ca1 O3 C35 -53.7(7) . .
O3 Ca1 O4 C49 25.2(6) . .
O1 Ca1 O4 C49 128.0(6) . .
O2 Ca1 O4 C49 -90.9(7) . .
N1 Ca1 O4 C49 -157.6(6) . .
N2 Ca1 O4 C49 -40.8(6) . .
O3 Ca1 O4 C50 -130.8(5) . .
O1 Ca1 O4 C50 -27.9(5) . .
O2 Ca1 O4 C50 113.1(6) . .
N1 Ca1 O4 C50 46.4(5) . .
N2 Ca1 O4 C50 163.2(6) . .
Ca1 O1 C1 C6 23.4(10) . .
Ca1 O1 C1 C2 -154.6(5) . .
O1 C1 C2 C3 177.6(6) . .
C6 C1 C2 C3 -0.4(9) . .
O1 C1 C2 C9 -3.3(9) . .
C6 C1 C2 C9 178.6(6) . .
C1 C2 C3 C4 0.3(10) . .
C9 C2 C3 C4 -178.8(7) . .
C2 C3 C4 C5 2.6(11) . .
C2 C3 C4 C8 -179.0(6) . .
C3 C4 C5 C6 -5.5(10) . .
C8 C4 C5 C6 176.2(6) . .
C4 C5 C6 C1 5.6(10) . .
C4 C5 C6 C7 -176.4(6) . .
O1 C1 C6 C5 179.6(6) . .
C2 C1 C6 C5 -2.4(9) . .
O1 C1 C6 C7 1.6(10) . .
C2 C1 C6 C7 179.7(6) . .
C13 N1 C7 C6 179.9(6) . .
Ca1 N1 C7 C6 -6.7(10) . .
C5 C6 C7 N1 174.8(6) . .
C1 C6 C7 N1 -7.2(11) . .
C3 C2 C9 C10 -117.9(7) . .
C1 C2 C9 C10 63.1(8) . .
C3 C2 C9 C12 -0.1(9) . .
C1 C2 C9 C12 -179.2(6) . .
C3 C2 C9 C11 120.3(7) . .
C1 C2 C9 C11 -58.7(8) . .
C7 N1 C13 C18 -107.4(7) . .
Ca1 N1 C13 C18 78.6(7) . .
C7 N1 C13 C14 74.1(8) . .
Ca1 N1 C13 C14 -99.9(7) . .
C18 C13 C14 C15 -1.0(11) . .
N1 C13 C14 C15 177.5(6) . .
C13 C14 C15 C16 -0.2(13) . .
C14 C15 C16 C17 2.2(14) . .
C15 C16 C17 C18 -2.9(14) . .
C14 C13 C18 C17 0.3(11) . .
N1 C13 C18 C17 -178.1(6) . .
C14 C13 C18 C19 -176.3(7) . .
N1 C13 C18 C19 5.2(10) . .
C16 C17 C18 C13 1.6(12) . .
C16 C17 C18 C19 178.2(7) . .
C13 C18 C19 C24 -69.4(9) . .
C17 C18 C19 C24 114.0(8) . .
C13 C18 C19 C20 112.4(8) . .
C17 C18 C19 C20 -64.2(10) . .
C24 C19 C20 C21 1.3(11) . .
C18 C19 C20 C21 179.6(7) . .
C19 C20 C21 C22 -0.5(13) . .
C20 C21 C22 C23 -1.2(14) . .
C21 C22 C23 C24 2.0(14) . .
C25 O2 C24 C19 -116.9(7) . .
Ca1 O2 C24 C19 82.7(7) . .
C25 O2 C24 C23 64.2(9) . .
Ca1 O2 C24 C23 -96.2(7) . .
C20 C19 C24 O2 -179.3(6) . .
C18 C19 C24 O2 2.4(10) . .
C20 C19 C24 C23 -0.5(11) . .
C18 C19 C24 C23 -178.8(7) . .
C22 C23 C24 O2 177.7(7) . .
C22 C23 C24 C19 -1.2(13) . .
C28 C26 C30 C31 -124.9(8) . .
C29 C26 C30 C31 -4.8(11) . .
C27 C26 C30 C31 112.7(8) . .
C28 C26 C30 C35 56.0(10) . .
C29 C26 C30 C35 176.1(7) . .
C27 C26 C30 C35 -66.4(8) . .
C35 C30 C31 C32 -3.8(11) . .
C26 C30 C31 C32 177.1(7) . .
C30 C31 C32 C33 0.3(11) . .
C30 C31 C32 C36 177.3(7) . .
C31 C32 C33 C34 0.2(10) . .
C36 C32 C33 C34 -176.6(6) . .
C32 C33 C34 C35 2.8(10) . .
C32 C33 C34 C37 -179.1(6) . .
Ca1 O3 C35 C34 -2.9(10) . .
Ca1 O3 C35 C30 176.9(5) . .
C33 C34 C35 O3 173.6(6) . .
C37 C34 C35 O3 -4.3(10) . .
C33 C34 C35 C30 -6.2(9) . .
C37 C34 C35 C30 175.9(6) . .
C31 C30 C35 O3 -173.2(6) . .
C26 C30 C35 O3 5.9(10) . .
C31 C30 C35 C34 6.6(9) . .
C26 C30 C35 C34 -174.3(7) . .
C38 N2 C37 C34 176.4(6) . .
Ca1 N2 C37 C34 16.2(10) . .
C35 C34 C37 N2 -4.3(11) . .
C33 C34 C37 N2 177.7(6) . .
C37 N2 C38 C43 -69.1(8) . .
Ca1 N2 C38 C43 93.0(6) . .
C37 N2 C38 C39 110.5(7) . .
Ca1 N2 C38 C39 -87.5(6) . .
C43 C38 C39 C40 3.7(12) . .
N2 C38 C39 C40 -175.9(7) . .
C38 C39 C40 C41 -2.4(14) . .
C39 C40 C41 C42 0.1(16) . .
C40 C41 C42 C43 0.8(15) . .
C39 C38 C43 C42 -2.6(10) . .
N2 C38 C43 C42 177.0(6) . .
C39 C38 C43 C44 178.8(7) . .
N2 C38 C43 C44 -1.6(10) . .
C41 C42 C43 C38 0.4(12) . .
C41 C42 C43 C44 179.0(8) . .
C38 C43 C44 C45 122.8(8) . .
C42 C43 C44 C45 -55.7(10) . .
C38 C43 C44 C49 -59.7(9) . .
C42 C43 C44 C49 121.8(8) . .
C49 C44 C45 C46 -0.2(12) . .
C43 C44 C45 C46 177.5(8) . .
C44 C45 C46 C47 3.5(15) . .
C45 C46 C47 C48 -4.2(16) . .
C46 C47 C48 C49 1.6(15) . .
C47 C48 C49 O4 -178.9(7) . .
C47 C48 C49 C44 1.8(12) . .
C50 O4 C49 C48 55.3(9) . .
Ca1 O4 C49 C48 -100.4(8) . .
C50 O4 C49 C44 -125.3(7) . .
Ca1 O4 C49 C44 79.0(7) . .
C45 C44 C49 C48 -2.5(10) . .
C43 C44 C49 C48 179.9(7) . .
C45 C44 C49 O4 178.2(6) . .
C43 C44 C49 O4 0.5(10) . .
C53 C51 C52 C53 1(3) 2_666 .
C51 C52 C53 C51 -1(2) . 2_666
C51 C52 C53 C54 -174(2) . .
C60 C55 C56 C57 0.0 . .
C55 C56 C57 C58 0.0 . .
C56 C57 C58 C59 0.0 . .
C57 C58 C59 C60 0.0 . .
C58 C59 C60 C55 0.0 . .
C58 C59 C60 C61 175.7(14) . .
C56 C55 C60 C59 0.0 . .
C56 C55 C60 C61 -175.2(16) . .
